data_2243665
loop_
_publ_author_name
'Zurkowski, Claire'
'Lavina, Barbara'
'Chariton, Stella'
'Tkachev, Sergey'
'Prakapenka, Vitali'
'Campbell, Andrew'

_publ_section_title
;
 The novel high-pressure/high-temperature compound Co~12~P~7~ determined
 from synchrotron data
;
_journal_issue 10
_journal_name_full 'Acta Crystallographica Section E'
_journal_page_first 1665
_journal_page_last 1668
_journal_paper_doi 10.1107/S2056989020012657
_journal_volume 76
_journal_year 2020
_chemical_formula_sum 'Co12 P7'
_chemical_formula_weight 923.95
_space_group_crystal_system hexagonal
_space_group_IT_number 174
_space_group_name_Hall 'P -6'
_space_group_name_H-M_alt 'P -6'
_audit_creation_method SHELXL-2014/7
_cell_angle_alpha 90
_cell_angle_beta 90
_cell_angle_gamma 120
_cell_formula_units_Z 1
_cell_length_a 8.253(5)
_cell_length_b 8.253(5)
_cell_length_c 3.2902(18)
_cell_measurement_reflns_used 249
_cell_measurement_temperature 293(2)
_cell_measurement_theta_max 14.67
_cell_measurement_theta_min 2.91
_cell_volume 194.1(2)
_computing_cell_refinement
;
CrysAlisPro (Rigaku OD, 2018)
;
_computing_data_collection
;
CrysAlisPro (Rigaku OD, 2018)
;
_computing_data_reduction
;
CrysAlisPro (Rigaku OD, 2018)
;
_computing_molecular_graphics
;
<i>VESTA</i> (Momma & Izumi, 2011)
;
_computing_publication_material
;
publCIF (Westrip, 2010)
;
_computing_structure_refinement
;
<i>SHELXL2014/7</i> (Sheldrick, 2015b)
;
_computing_structure_solution
;
SHELXT (Sheldrick, 2015a)
;
_diffrn_ambient_temperature 293(2)
_diffrn_measured_fraction_theta_full 0.662
_diffrn_measured_fraction_theta_max 0.676
_diffrn_measurement_device_type '13BMD @ APS'
_diffrn_measurement_method '/w scan'
_diffrn_radiation_type synchrotron
_diffrn_radiation_wavelength 0.3344
_diffrn_reflns_av_R_equivalents 0.0553
_diffrn_reflns_av_unetI/netI 0.0893
_diffrn_reflns_limit_h_max 12
_diffrn_reflns_limit_h_min -11
_diffrn_reflns_limit_k_max 8
_diffrn_reflns_limit_k_min -9
_diffrn_reflns_limit_l_max 4
_diffrn_reflns_limit_l_min -4
_diffrn_reflns_number 592
_diffrn_reflns_theta_full 11.574
_diffrn_reflns_theta_max 14.753
_diffrn_reflns_theta_min 3.207
_diffrn_source synchrotron
_exptl_absorpt_coefficient_mu 3.17
_exptl_absorpt_correction_T_max 1.00000
_exptl_absorpt_correction_T_min 0.54625
_exptl_absorpt_correction_type multi-scan
_exptl_absorpt_process_details
;
(<i>CrysAlisPro</i>; Rigaku OD, 2018)
;
_exptl_crystal_colour black
_exptl_crystal_density_diffrn 7.905
_exptl_crystal_description irregular
_exptl_crystal_F_000 429
_exptl_crystal_size_max 0.01
_exptl_crystal_size_mid 0.01
_exptl_crystal_size_min 0.01
_refine_diff_density_max 1.702
_refine_diff_density_min -1.743
_refine_ls_abs_structure_details
;
Flack <i>x</i> determined using 78 quotients
[(<i>I</i>^+^)-(<i>I</i>^-^)]/[(<i>I</i>^+^)+(<i>I</i>^-^)]
(Parsons <i>et al.</i>,  2013)
;
_refine_ls_abs_structure_Flack 0.4(2)
_refine_ls_extinction_method none
_refine_ls_goodness_of_fit_ref 1.111
_refine_ls_hydrogen_treatment undef
_refine_ls_matrix_type full
_refine_ls_number_parameters 32
_refine_ls_number_reflns 321
_refine_ls_number_restraints 0
_refine_ls_restrained_S_all 1.111
_refine_ls_R_factor_all 0.0835
_refine_ls_R_factor_gt 0.0533
_refine_ls_shift/su_max 0.000
_refine_ls_shift/su_mean 0.000
_refine_ls_structure_factor_coef Fsqd
_refine_ls_weighting_details 'w=1/[\s^2^(Fo^2^)+(0.0219P)^2^+2.8589P] where P=(Fo^2^+2Fc^2^)/3'
_refine_ls_weighting_scheme calc
_refine_ls_wR_factor_gt 0.0955
_refine_ls_wR_factor_ref 0.1050
_reflns_number_gt 253
_reflns_number_total 321
_reflns_threshold_expression 'I > 2\s(I)'
_cod_data_source_file wm5583sup1.cif
_cod_data_source_block Co12P7_at_15GPa
_cod_original_cell_volume 194.1(3)
_cod_database_code 2243665
_shelx_space_group_comment
;
The symmetry employed for this shelxl refinement is uniquely defined
by the following loop, which should always be used as a source of
symmetry information in preference to the above space-group names.
They are only intended as comments.
;

loop_
_space_group_symop_operation_xyz
'x, y, z'
'-y, x-y, z'
'-x+y, -x, z'
'x, y, -z'
'-y, x-y, -z'
'-x+y, -x, -z'

loop_
_atom_site_type_symbol
_atom_site_label
_atom_site_fract_x
_atom_site_fract_y
_atom_site_fract_z
_atom_site_U_iso_or_equiv
_atom_site_adp_type
_atom_site_calc_flag
_atom_site_occupancy
_atom_site_disorder_assembly
_atom_site_disorder_group
Co Co0 0.0153(6) 0.2651(6) 0.0000 0.0114(8) Uani d 1 . .
Co Co1 0.1320(7) 0.6234(7) 0.0000 0.0123(9) Uani d 1 . .
Co Co2 0.2135(6) 0.2038(8) 0.5000 0.0151(9) Uani d 1 . .
Co Co3 0.5195(7) 0.1363(7) 0.5000 0.0107(9) Uani d 1 . .
P P4 0.1656(11) 0.4503(11) 0.5000 0.0102(15) Uiso d 1 . .
P P5 0.4425(12) 0.2809(13) 0.0000 0.0086(15) Uiso d 1 . .
P P6 0.0000 0.0000 0.0000 0.012(3) Uiso d 1 . .

loop_
_atom_site_aniso_label
_atom_site_aniso_U_11
_atom_site_aniso_U_22
_atom_site_aniso_U_33
_atom_site_aniso_U_12
_atom_site_aniso_U_13
_atom_site_aniso_U_23
Co0 0.014(2) 0.016(2) 0.0072(18) 0.009(2) 0.000 0.000
Co1 0.019(2) 0.016(2) 0.003(2) 0.0101(18) 0.000 0.000
Co2 0.024(2) 0.020(3) 0.005(2) 0.014(2) 0.000 0.000
Co3 0.011(2) 0.012(2) 0.008(2) 0.0052(16) 0.000 0.000

loop_
_atom_type_symbol
_atom_type_description
_atom_type_scat_dispersion_real
_atom_type_scat_dispersion_imag
_atom_type_scat_source
Co Co 0.3050 0.6296 'International Tables Vol C Tables 4.2.6.8 and 6.1.1.4'
P P 0.0667 0.0580 'International Tables Vol C Tables 4.2.6.8 and 6.1.1.4'

loop_
_geom_angle_atom_site_label_1
_geom_angle_atom_site_label_2
_geom_angle_atom_site_label_3
_geom_angle_site_symmetry_1
_geom_angle_site_symmetry_3
_geom_angle
_geom_angle_publ_flag
P6 Co0 P5 . 2 96.9(3) ?
P6 Co0 P4 . . 116.4(2) ?
P5 Co0 P4 2 . 114.7(3) ?
P6 Co0 P4 . 1_554 116.4(2) ?
P5 Co0 P4 2 1_554 114.7(3) ?
P4 Co0 P4 . 1_554 98.9(4) ?
P6 Co0 Co3 . 2_554 127.43(16) ?
P5 Co0 Co3 2 2_554 58.1(2) ?
P4 Co0 Co3 . 2_554 116.1(3) ?
P4 Co0 Co3 1_554 2_554 56.9(2) ?
P6 Co0 Co3 . 2 127.43(16) ?
P5 Co0 Co3 2 2 58.1(2) ?
P4 Co0 Co3 . 2 56.9(2) ?
P4 Co0 Co3 1_554 2 116.1(3) ?
Co3 Co0 Co3 2_554 2 80.8(2) ?
P6 Co0 Co2 . 1_554 60.57(16) ?
P5 Co0 Co2 2 1_554 129.6(2) ?
P4 Co0 Co2 . 1_554 115.7(3) ?
P4 Co0 Co2 1_554 1_554 56.6(2) ?
Co3 Co0 Co2 2_554 1_554 98.44(12) ?
Co3 Co0 Co2 2 1_554 170.2(3) ?
P6 Co0 Co2 . . 60.57(16) ?
P5 Co0 Co2 2 . 129.6(2) ?
P4 Co0 Co2 . . 56.6(2) ?
P4 Co0 Co2 1_554 . 115.7(3) ?
Co3 Co0 Co2 2_554 . 170.2(3) ?
Co3 Co0 Co2 2 . 98.44(12) ?
Co2 Co0 Co2 1_554 . 80.6(2) ?
P6 Co0 Co2 . 2_554 60.07(15) ?
P5 Co0 Co2 2 2_554 58.7(2) ?
P4 Co0 Co2 . 2_554 170.1(3) ?
P4 Co0 Co2 1_554 2_554 90.7(2) ?
Co3 Co0 Co2 2_554 2_554 67.70(14) ?
Co3 Co0 Co2 2 2_554 116.8(2) ?
Co2 Co0 Co2 1_554 2_554 71.4(2) ?
Co2 Co0 Co2 . 2_554 120.6(2) ?
P6 Co0 Co2 . 2 60.07(15) ?
P5 Co0 Co2 2 2 58.7(2) ?
P4 Co0 Co2 . 2 90.7(2) ?
P4 Co0 Co2 1_554 2 170.1(3) ?
Co3 Co0 Co2 2_554 2 116.8(2) ?
Co3 Co0 Co2 2 2 67.70(14) ?
Co2 Co0 Co2 1_554 2 120.6(2) ?
Co2 Co0 Co2 . 2 71.4(2) ?
Co2 Co0 Co2 2_554 2 79.6(2) ?
P6 Co0 Co1 . . 164.3(3) ?
P5 Co0 Co1 2 . 98.8(3) ?
P4 Co0 Co1 . . 56.2(2) ?
P4 Co0 Co1 1_554 . 56.2(2) ?
Co3 Co0 Co1 2_554 . 62.53(14) ?
Co3 Co0 Co1 2 . 62.53(14) ?
Co2 Co0 Co1 1_554 . 108.4(2) ?
Co2 Co0 Co1 . . 108.4(2) ?
Co2 Co0 Co1 2_554 . 129.67(15) ?
Co2 Co0 Co1 2 . 129.67(15) ?
P6 Co0 Co1 . 2_665 104.29(19) ?
P5 Co0 Co1 2 2_665 158.8(3) ?
P4 Co0 Co1 . 2_665 55.3(2) ?
P4 Co0 Co1 1_554 2_665 55.3(2) ?
Co3 Co0 Co1 2_554 2_665 107.12(19) ?
Co3 Co0 Co1 2 2_665 107.12(19) ?
Co2 Co0 Co1 1_554 2_665 63.65(16) ?
Co2 Co0 Co1 . 2_665 63.65(16) ?
Co2 Co0 Co1 2_554 2_665 133.59(16) ?
Co2 Co0 Co1 2 2_665 133.59(16) ?
Co1 Co0 Co1 . 2_665 60.0(2) ?
P5 Co1 P4 3_565 3_565 108.1(2) ?
P5 Co1 P4 3_565 3_564 108.1(2) ?
P4 Co1 P4 3_565 3_564 93.1(4) ?
P5 Co1 P4 3_565 1_554 108.0(3) ?
P4 Co1 P4 3_565 1_554 144.0(3) ?
P4 Co1 P4 3_564 1_554 76.3(3) ?
P5 Co1 P4 3_565 . 108.0(3) ?
P4 Co1 P4 3_565 . 76.3(3) ?
P4 Co1 P4 3_564 . 144.0(3) ?
P4 Co1 P4 1_554 . 92.1(4) ?
P5 Co1 Co0 3_565 . 89.0(3) ?
P4 Co1 Co0 3_565 . 128.2(2) ?
P4 Co1 Co0 3_564 . 128.2(2) ?
P4 Co1 Co0 1_554 . 51.9(2) ?
P4 Co1 Co0 . . 51.9(2) ?
P5 Co1 Co1 3_565 3_565 150.6(4) ?
P4 Co1 Co1 3_565 3_565 55.1(2) ?
P4 Co1 Co1 3_564 3_565 55.1(2) ?
P4 Co1 Co1 1_554 3_565 92.1(2) ?
P4 Co1 Co1 . 3_565 92.1(2) ?
Co0 Co1 Co1 . 3_565 120.4(2) ?
P5 Co1 Co1 3_565 2_665 149.4(4) ?
P4 Co1 Co1 3_565 2_665 92.6(2) ?
P4 Co1 Co1 3_564 2_665 92.6(2) ?
P4 Co1 Co1 1_554 2_665 54.4(2) ?
P4 Co1 Co1 . 2_665 54.4(2) ?
Co0 Co1 Co1 . 2_665 60.4(2) ?
Co1 Co1 Co1 3_565 2_665 60.0 ?
P5 Co1 Co0 3_565 3_565 91.0(3) ?
P4 Co1 Co0 3_565 3_565 51.8(2) ?
P4 Co1 Co0 3_564 3_565 51.8(2) ?
P4 Co1 Co0 1_554 3_565 128.0(2) ?
P4 Co1 Co0 . 3_565 128.0(2) ?
Co0 Co1 Co0 . 3_565 180.0(2) ?
Co1 Co1 Co0 3_565 3_565 59.6(2) ?
Co1 Co1 Co0 2_665 3_565 119.6(2) ?
P5 Co1 Co3 3_565 2_554 54.26(19) ?
P4 Co1 Co3 3_565 2_554 162.3(3) ?
P4 Co1 Co3 3_564 2_554 93.40(17) ?
P4 Co1 Co3 1_554 2_554 53.7(2) ?
P4 Co1 Co3 . 2_554 107.1(3) ?
Co0 Co1 Co3 . 2_554 57.38(16) ?
Co1 Co1 Co3 3_565 2_554 140.25(9) ?
Co1 Co1 Co3 2_665 2_554 103.5(2) ?
Co0 Co1 Co3 3_565 2_554 122.64(18) ?
P5 Co1 Co3 3_565 2 54.26(19) ?
P4 Co1 Co3 3_565 2 93.40(17) ?
P4 Co1 Co3 3_564 2 162.3(3) ?
P4 Co1 Co3 1_554 2 107.1(3) ?
P4 Co1 Co3 . 2 53.7(2) ?
Co0 Co1 Co3 . 2 57.38(15) ?
Co1 Co1 Co3 3_565 2 140.25(9) ?
Co1 Co1 Co3 2_665 2 103.5(2) ?
Co0 Co1 Co3 3_565 2 122.64(18) ?
Co3 Co1 Co3 2_554 2 75.95(16) ?
P5 Co1 Co2 3_565 3_565 55.41(19) ?
P4 Co1 Co2 3_565 3_565 52.7(2) ?
P4 Co1 Co2 3_564 3_565 105.6(3) ?
P4 Co1 Co2 1_554 3_565 163.3(3) ?
P4 Co1 Co2 . 3_565 95.17(19) ?
Co0 Co1 Co2 . 3_565 123.5(2) ?
Co1 Co1 Co2 3_565 3_565 102.6(2) ?
Co1 Co1 Co2 2_665 3_565 140.73(11) ?
Co0 Co1 Co2 3_565 3_565 56.54(14) ?
Co3 Co1 Co2 2_554 3_565 109.6(2) ?
Co3 Co1 Co2 2 3_565 66.10(15) ?
P4 Co2 P5 . 1_556 103.7(3) ?
P4 Co2 P5 . . 103.7(3) ?
P5 Co2 P5 1_556 . 89.3(3) ?
P4 Co2 P6 . . 103.6(2) ?
P5 Co2 P6 1_556 . 152.7(3) ?
P5 Co2 P6 . . 85.31(18) ?
P4 Co2 P6 . 1_556 103.6(2) ?
P5 Co2 P6 1_556 1_556 85.30(18) ?
P5 Co2 P6 . 1_556 152.7(3) ?
P6 Co2 P6 . 1_556 87.33(17) ?
P4 Co2 Co0 . 1_556 53.20(19) ?
P5 Co2 Co0 1_556 1_556 90.21(18) ?
P5 Co2 Co0 . 1_556 155.9(3) ?
P6 Co2 Co0 . 1_556 105.4(2) ?
P6 Co2 Co0 1_556 1_556 51.06(12) ?
P4 Co2 Co0 . . 53.20(19) ?
P5 Co2 Co0 1_556 . 155.9(3) ?
P5 Co2 Co0 . . 90.21(18) ?
P6 Co2 Co0 . . 51.06(12) ?
P6 Co2 Co0 1_556 . 105.4(2) ?
Co0 Co2 Co0 1_556 . 80.6(2) ?
P4 Co2 Co0 . 3 140.20(12) ?
P5 Co2 Co0 1_556 3 106.2(3) ?
P5 Co2 Co0 . 3 51.6(2) ?
P6 Co2 Co0 . 3 50.70(12) ?
P6 Co2 Co0 1_556 3 104.5(2) ?
Co0 Co2 Co0 1_556 3 150.1(2) ?
Co0 Co2 Co0 . 3 92.22(16) ?
P4 Co2 Co0 . 3_556 140.20(12) ?
P5 Co2 Co0 1_556 3_556 51.6(2) ?
P5 Co2 Co0 . 3_556 106.2(3) ?
P6 Co2 Co0 . 3_556 104.5(2) ?
P6 Co2 Co0 1_556 3_556 50.70(12) ?
Co0 Co2 Co0 1_556 3_556 92.22(16) ?
Co0 Co2 Co0 . 3_556 150.1(2) ?
Co0 Co2 Co0 3 3_556 79.6(2) ?
P4 Co2 Co1 . 2_666 52.99(19) ?
P5 Co2 Co1 1_556 2_666 50.7(2) ?
P5 Co2 Co1 . 2_666 102.3(3) ?
P6 Co2 Co1 . 2_666 156.4(2) ?
P6 Co2 Co1 1_556 2_666 94.84(11) ?
Co0 Co2 Co1 1_556 2_666 59.81(15) ?
Co0 Co2 Co1 . 2_666 106.0(2) ?
Co0 Co2 Co1 3 2_666 148.9(2) ?
Co0 Co2 Co1 3_556 2_666 94.89(12) ?
P4 Co2 Co1 . 2_665 52.99(19) ?
P5 Co2 Co1 1_556 2_665 102.3(3) ?
P5 Co2 Co1 . 2_665 50.7(2) ?
P6 Co2 Co1 . 2_665 94.84(11) ?
P6 Co2 Co1 1_556 2_665 156.4(2) ?
Co0 Co2 Co1 1_556 2_665 106.0(2) ?
Co0 Co2 Co1 . 2_665 59.81(15) ?
Co0 Co2 Co1 3 2_665 94.89(12) ?
Co0 Co2 Co1 3_556 2_665 148.9(2) ?
Co1 Co2 Co1 2_666 2_665 74.08(17) ?
P4 Co2 Co3 . . 138.5(3) ?
P5 Co2 Co3 1_556 . 51.6(2) ?
P5 Co2 Co3 . . 51.6(2) ?
P6 Co2 Co3 . . 106.1(2) ?
P6 Co2 Co3 1_556 . 106.1(2) ?
Co0 Co2 Co3 1_556 . 139.57(11) ?
Co0 Co2 Co3 . . 139.58(11) ?
Co0 Co2 Co3 3 . 55.61(16) ?
Co0 Co2 Co3 3_556 . 55.61(16) ?
Co1 Co2 Co3 2_666 . 95.9(2) ?
Co1 Co2 Co3 2_665 . 95.9(2) ?
P5 Co3 P5 2_656 2_655 93.3(4) ?
P5 Co3 P4 2_656 3 106.5(3) ?
P5 Co3 P4 2_655 3 106.5(3) ?
P5 Co3 P5 2_656 1_556 79.0(4) ?
P5 Co3 P5 2_655 1_556 148.1(4) ?
P4 Co3 P5 3 1_556 105.3(3) ?
P5 Co3 P5 2_656 . 148.1(4) ?
P5 Co3 P5 2_655 . 79.0(4) ?
P4 Co3 P5 3 . 105.3(3) ?
P5 Co3 P5 1_556 . 91.3(4) ?
P5 Co3 Co3 2_656 3_665 95.1(3) ?
P5 Co3 Co3 2_655 3_665 95.1(3) ?
P4 Co3 Co3 3 3_665 148.1(4) ?
P5 Co3 Co3 1_556 3_665 55.5(3) ?
P5 Co3 Co3 . 3_665 55.5(3) ?
P5 Co3 Co3 2_656 2_655 57.0(3) ?
P5 Co3 Co3 2_655 2_655 57.0(3) ?
P4 Co3 Co3 3 2_655 151.9(4) ?
P5 Co3 Co3 1_556 2_655 94.1(3) ?
P5 Co3 Co3 . 2_655 94.1(3) ?
Co3 Co3 Co3 3_665 2_655 60.0 ?
P5 Co3 Co0 2_656 3 159.3(3) ?
P5 Co3 Co0 2_655 3 89.59(18) ?
P4 Co3 Co0 3 3 53.20(19) ?
P5 Co3 Co0 1_556 3 108.5(3) ?
P5 Co3 Co0 . 3 52.4(2) ?
Co3 Co3 Co0 3_665 3 105.1(2) ?
Co3 Co3 Co0 2_655 3 138.58(11) ?
P5 Co3 Co0 2_656 3_556 89.59(18) ?
P5 Co3 Co0 2_655 3_556 159.3(3) ?
P4 Co3 Co0 3 3_556 53.20(19) ?
P5 Co3 Co0 1_556 3_556 52.4(2) ?
P5 Co3 Co0 . 3_556 108.5(3) ?
Co3 Co3 Co0 3_665 3_556 105.1(2) ?
Co3 Co3 Co0 2_655 3_556 138.58(11) ?
Co0 Co3 Co0 3 3_556 80.8(2) ?
P5 Co3 Co1 2_656 3 106.4(3) ?
P5 Co3 Co1 2_655 3 52.2(2) ?
P4 Co3 Co1 3 3 54.34(19) ?
P5 Co3 Co1 1_556 3 159.6(3) ?
P5 Co3 Co1 . 3 93.3(2) ?
Co3 Co3 Co1 3_665 3 140.83(9) ?
Co3 Co3 Co1 2_655 3 105.3(2) ?
Co0 Co3 Co1 3 3 60.09(15) ?
Co0 Co3 Co1 3_556 3 107.4(2) ?
P5 Co3 Co1 2_656 3_556 52.2(2) ?
P5 Co3 Co1 2_655 3_556 106.4(3) ?
P4 Co3 Co1 3 3_556 54.34(19) ?
P5 Co3 Co1 1_556 3_556 93.3(2) ?
P5 Co3 Co1 . 3_556 159.6(3) ?
Co3 Co3 Co1 3_665 3_556 140.83(9) ?
Co3 Co3 Co1 2_655 3_556 105.3(2) ?
Co0 Co3 Co1 3 3_556 107.4(2) ?
Co0 Co3 Co1 3_556 3_556 60.09(15) ?
Co1 Co3 Co1 3 3_556 75.95(16) ?
P5 Co3 Co2 2_656 . 131.18(19) ?
P5 Co3 Co2 2_655 . 131.18(19) ?
P4 Co3 Co2 3 . 82.0(3) ?
P5 Co3 Co2 1_556 . 52.8(2) ?
P5 Co3 Co2 . . 52.8(2) ?
Co3 Co3 Co2 3_665 . 66.1(3) ?
Co3 Co3 Co2 2_655 . 126.1(3) ?
Co0 Co3 Co2 3 . 56.70(15) ?
Co0 Co3 Co2 3_556 . 56.70(15) ?
Co1 Co3 Co2 3 . 116.37(18) ?
Co1 Co3 Co2 3_556 . 116.37(18) ?
Co0 P4 Co0 . 1_556 98.9(4) ?
Co0 P4 Co2 . . 70.2(2) ?
Co0 P4 Co2 1_556 . 70.2(2) ?
Co0 P4 Co1 . 2_666 144.1(4) ?
Co0 P4 Co1 1_556 2_666 72.93(17) ?
Co2 P4 Co1 . 2_666 74.3(3) ?
Co0 P4 Co1 . 2_665 72.93(17) ?
Co0 P4 Co1 1_556 2_665 144.1(4) ?
Co2 P4 Co1 . 2_665 74.3(3) ?
Co1 P4 Co1 2_666 2_665 93.1(4) ?
Co0 P4 Co3 . 2 69.9(3) ?
Co0 P4 Co3 1_556 2 69.9(3) ?
Co2 P4 Co3 . 2 116.5(4) ?
Co1 P4 Co3 2_666 2 133.35(18) ?
Co1 P4 Co3 2_665 2 133.35(18) ?
Co0 P4 Co1 . . 71.84(17) ?
Co0 P4 Co1 1_556 . 141.5(4) ?
Co2 P4 Co1 . . 133.94(18) ?
Co1 P4 Co1 2_666 . 135.3(4) ?
Co1 P4 Co1 2_665 . 70.4(2) ?
Co3 P4 Co1 2 . 72.0(3) ?
Co0 P4 Co1 . 1_556 141.5(4) ?
Co0 P4 Co1 1_556 1_556 71.84(17) ?
Co2 P4 Co1 . 1_556 133.94(18) ?
Co1 P4 Co1 2_666 1_556 70.4(2) ?
Co1 P4 Co1 2_665 1_556 135.3(4) ?
Co3 P4 Co1 2 1_556 72.0(3) ?
Co1 P4 Co1 . 1_556 92.1(4) ?
Co0 P5 Co1 3 2_665 127.8(5) ?
Co0 P5 Co3 3 3_665 131.9(2) ?
Co1 P5 Co3 2_665 3_665 73.6(3) ?
Co0 P5 Co3 3 3_664 131.9(2) ?
Co1 P5 Co3 2_665 3_664 73.6(3) ?
Co3 P5 Co3 3_665 3_664 93.3(4) ?
Co0 P5 Co3 3 . 69.5(3) ?
Co1 P5 Co3 2_665 . 133.9(2) ?
Co3 P5 Co3 3_665 . 67.5(2) ?
Co3 P5 Co3 3_664 . 131.1(4) ?
Co0 P5 Co3 3 1_554 69.5(3) ?
Co1 P5 Co3 2_665 1_554 133.9(2) ?
Co3 P5 Co3 3_665 1_554 131.1(4) ?
Co3 P5 Co3 3_664 1_554 67.5(2) ?
Co3 P5 Co3 . 1_554 91.3(4) ?
Co0 P5 Co2 3 . 69.7(3) ?
Co1 P5 Co2 2_665 . 73.8(2) ?
Co3 P5 Co2 3_665 . 79.62(16) ?
Co3 P5 Co2 3_664 . 147.3(4) ?
Co3 P5 Co2 . . 75.6(2) ?
Co3 P5 Co2 1_554 . 139.2(4) ?
Co0 P5 Co2 3 1_554 69.7(3) ?
Co1 P5 Co2 2_665 1_554 73.8(2) ?
Co3 P5 Co2 3_665 1_554 147.3(4) ?
Co3 P5 Co2 3_664 1_554 79.62(16) ?
Co3 P5 Co2 . 1_554 139.2(4) ?
Co3 P5 Co2 1_554 1_554 75.6(2) ?
Co2 P5 Co2 . 1_554 89.3(3) ?
Co0 P6 Co0 2 3 120.0 ?
Co0 P6 Co0 2 . 120.0 ?
Co0 P6 Co0 3 . 120.0 ?
Co0 P6 Co2 2 3_554 69.23(17) ?
Co0 P6 Co2 3 3_554 68.36(17) ?
Co0 P6 Co2 . 3_554 136.33(9) ?
Co0 P6 Co2 2 2_554 68.36(17) ?
Co0 P6 Co2 3 2_554 136.33(9) ?
Co0 P6 Co2 . 2_554 69.23(17) ?
Co2 P6 Co2 3_554 2_554 77.58(13) ?
Co0 P6 Co2 2 2 68.36(17) ?
Co0 P6 Co2 3 2 136.33(9) ?
Co0 P6 Co2 . 2 69.23(17) ?
Co2 P6 Co2 3_554 2 137.59(6) ?
Co2 P6 Co2 2_554 2 87.34(17) ?
Co0 P6 Co2 2 3 69.23(17) ?
Co0 P6 Co2 3 3 68.36(17) ?
Co0 P6 Co2 . 3 136.33(9) ?
Co2 P6 Co2 3_554 3 87.34(17) ?
Co2 P6 Co2 2_554 3 137.59(6) ?
Co2 P6 Co2 2 3 77.58(13) ?
Co0 P6 Co2 2 1_554 136.33(9) ?
Co0 P6 Co2 3 1_554 69.23(17) ?
Co0 P6 Co2 . 1_554 68.37(17) ?
Co2 P6 Co2 3_554 1_554 77.58(13) ?
Co2 P6 Co2 2_554 1_554 77.58(13) ?
Co2 P6 Co2 2 1_554 137.59(6) ?
Co2 P6 Co2 3 1_554 137.59(6) ?
Co0 P6 Co2 2 . 136.33(9) ?
Co0 P6 Co2 3 . 69.23(17) ?
Co0 P6 Co2 . . 68.37(17) ?
Co2 P6 Co2 3_554 . 137.59(6) ?
Co2 P6 Co2 2_554 . 137.59(6) ?
Co2 P6 Co2 2 . 77.58(13) ?
Co2 P6 Co2 3 . 77.58(13) ?
Co2 P6 Co2 1_554 . 87.33(17) ?

loop_
_geom_bond_atom_site_label_1
_geom_bond_atom_site_label_2
_geom_bond_site_symmetry_2
_geom_bond_distance
_geom_bond_publ_flag
Co0 P6 . 2.128(5) ?
Co0 P5 2 2.148(10) ?
Co0 P4 . 2.165(6) ?
Co0 P4 1_554 2.165(6) ?
Co0 Co3 2_554 2.538(5) ?
Co0 Co3 2 2.538(5) ?
Co0 Co2 1_554 2.543(6) ?
Co0 Co2 . 2.543(6) ?
Co0 Co2 2_554 2.571(6) ?
Co0 Co2 2 2.571(6) ?
Co0 Co1 . 2.612(7) ?
Co0 Co1 2_665 2.634(7) ?
Co1 P5 3_565 2.202(10) ?
Co1 P4 3_565 2.266(7) ?
Co1 P4 3_564 2.266(7) ?
Co1 P4 1_554 2.284(7) ?
Co1 P4 . 2.285(7) ?
Co1 Co1 3_565 2.624(9) ?
Co1 Co1 2_665 2.624(9) ?
Co1 Co0 3_565 2.634(7) ?
Co1 Co3 2_554 2.674(5) ?
Co1 Co3 2 2.674(5) ?
Co1 Co2 3_565 2.731(5) ?
Co2 P4 . 2.258(9) ?
Co2 P5 1_556 2.341(7) ?
Co2 P5 . 2.341(7) ?
Co2 P6 . 2.383(4) ?
Co2 P6 1_556 2.383(4) ?
Co2 Co0 1_556 2.543(6) ?
Co2 Co0 3 2.571(6) ?
Co2 Co0 3_556 2.571(6) ?
Co2 Co1 2_666 2.731(5) ?
Co2 Co1 2_665 2.731(5) ?
Co2 Co3 . 2.846(7) ?
Co3 P5 2_656 2.263(7) ?
Co3 P5 2_655 2.263(7) ?
Co3 P4 3 2.266(10) ?
Co3 P5 1_556 2.301(8) ?
Co3 P5 . 2.301(8) ?
Co3 Co3 3_665 2.536(9) ?
Co3 Co3 2_655 2.536(9) ?
Co3 Co0 3 2.538(5) ?
Co3 Co0 3_556 2.538(5) ?
Co3 Co1 3 2.674(5) ?
Co3 Co1 3_556 2.674(5) ?
P4 Co0 1_556 2.165(6) ?
P4 Co1 2_666 2.266(7) ?
P4 Co1 2_665 2.266(7) ?
P4 Co3 2 2.266(10) ?
P4 Co1 1_556 2.285(7) ?
P5 Co0 3 2.148(10) ?
P5 Co1 2_665 2.202(10) ?
P5 Co3 3_665 2.263(7) ?
P5 Co3 3_664 2.263(7) ?
P5 Co3 1_554 2.301(8) ?
P5 Co2 1_554 2.341(7) ?
P6 Co0 2 2.128(5) ?
P6 Co0 3 2.128(5) ?
P6 Co2 3_554 2.383(4) ?
P6 Co2 2_554 2.383(4) ?
P6 Co2 2 2.383(4) ?
P6 Co2 3 2.383(4) ?
P6 Co2 1_554 2.383(4) ?

_cod_database_fobs_code 2243665
